data_4002030
loop_
_publ_author_name
'Zhang, Guo-Feng'
'Wang, Hongfeng'
'Aldred, Matthew P.'
'Chen, Tao'
'Chen, Ze-Qiang'
'Meng, Xianggao'
'Zhu, Ming-Qiang'

_publ_section_title
;
 General Synthetic Approach toward Geminal-Substituted Tetraarylethene
 Fluorophores with Tunable Emission Properties: X-ray Crystallography,
 Aggregation-Induced Emission and Piezofluorochromism
;
_journal_issue 15
_journal_name_full 'Chemistry of Materials'
_journal_page_first 4433
_journal_paper_doi 10.1021/cm501414b
_journal_volume 26
_journal_year 2014
_chemical_formula_moiety 'C42 H28'
_chemical_formula_sum 'C42 H28'
_chemical_formula_weight 532.64
_chemical_name_systematic
; 
 ? 
;
_space_group_IT_number 2
_symmetry_cell_setting triclinic
_symmetry_space_group_name_Hall '-P 1'
_symmetry_space_group_name_H-M 'P -1'
_atom_sites_solution_hydrogens geom
_atom_sites_solution_primary direct
_atom_sites_solution_secondary difmap
_audit_creation_method SHELXL-97
_cell_angle_alpha 87.418(2)
_cell_angle_beta 69.712(2)
_cell_angle_gamma 79.112(2)
_cell_formula_units_Z 2
_cell_length_a 9.7985(14)
_cell_length_b 11.7195(17)
_cell_length_c 13.649(2)
_cell_measurement_reflns_used 5472
_cell_measurement_temperature 298(2)
_cell_measurement_theta_max 31.42
_cell_measurement_theta_min 2.27
_cell_volume 1443.3(4)
_computing_cell_refinement 'Bruker SAINT'
_computing_data_collection 'Bruker APEX2'
_computing_data_reduction 'Bruker SAINT'
_computing_molecular_graphics 'Bruker SHELXTL'
_computing_publication_material 'Bruker SHELXTL'
_computing_structure_refinement 'SHELXL-97 (Sheldrick, 1997)'
_computing_structure_solution 'SHELXS-97 (Sheldrick, 1990)'
_diffrn_ambient_temperature 298(2)
_diffrn_measured_fraction_theta_full 0.991
_diffrn_measured_fraction_theta_max 0.991
_diffrn_measurement_device_type 'Bruker APEX-II CCD'
_diffrn_measurement_method '\f and \w scans'
_diffrn_radiation_monochromator graphite
_diffrn_radiation_source 'fine-focus sealed tube'
_diffrn_radiation_type MoK\a
_diffrn_radiation_wavelength 0.71073
_diffrn_reflns_av_R_equivalents 0.0224
_diffrn_reflns_av_sigmaI/netI 0.0346
_diffrn_reflns_limit_h_max 11
_diffrn_reflns_limit_h_min -12
_diffrn_reflns_limit_k_max 14
_diffrn_reflns_limit_k_min -14
_diffrn_reflns_limit_l_max 17
_diffrn_reflns_limit_l_min -17
_diffrn_reflns_number 11518
_diffrn_reflns_theta_full 26.50
_diffrn_reflns_theta_max 26.50
_diffrn_reflns_theta_min 1.59
_diffrn_standards_number 0
_exptl_absorpt_coefficient_mu 0.069
_exptl_absorpt_correction_type none
_exptl_crystal_colour yellow
_exptl_crystal_density_diffrn 1.226
_exptl_crystal_density_method 'not measured'
_exptl_crystal_description block
_exptl_crystal_F_000 560
_exptl_crystal_size_max 0.12
_exptl_crystal_size_mid 0.12
_exptl_crystal_size_min 0.10
_refine_diff_density_max 0.233
_refine_diff_density_min -0.238
_refine_diff_density_rms 0.058
_refine_ls_extinction_coef 0.020(4)
_refine_ls_extinction_expression Fc^*^=kFc[1+0.001xFc^2^\l^3^/sin(2\q)]^-1/4^
_refine_ls_extinction_method SHELXL
_refine_ls_goodness_of_fit_ref 1.034
_refine_ls_hydrogen_treatment constr
_refine_ls_matrix_type full
_refine_ls_number_parameters 380
_refine_ls_number_reflns 5936
_refine_ls_number_restraints 0
_refine_ls_restrained_S_all 1.034
_refine_ls_R_factor_all 0.0607
_refine_ls_R_factor_gt 0.0470
_refine_ls_shift/su_max 0.000
_refine_ls_shift/su_mean 0.000
_refine_ls_structure_factor_coef Fsqd
_refine_ls_weighting_details 'calc w=1/[\s^2^(Fo^2^)+(0.1155P)^2^+0.1397P] where P=(Fo^2^+2Fc^2^)/3'
_refine_ls_weighting_scheme calc
_refine_ls_wR_factor_gt 0.1496
_refine_ls_wR_factor_ref 0.1777
_reflns_number_gt 4631
_reflns_number_total 5936
_reflns_threshold_expression >2sigma(I)
_cod_data_source_file cm501414b_si_002.cif
_cod_data_source_block DPDAn
_cod_depositor_comments
;
The following automatic conversions were performed:

'_symmetry_cell_setting' value 'Triclinic' changed to 'triclinic'
according to
/usr/data/users/saulius/crontab/automatic-downloads/rss-feeds/ACS/lib/dictionaries/cif_core.dic
dictionary named 'cif_core.dic' version 2.4.2 from 2011-04-26.

Automatic conversion script
Id: cif_fix_values 2281 2013-09-26 08:29:07Z andrius 

 Adding full bibliography for 4002028--4002033.cif.
;
_cod_database_code 4002030

loop_
_symmetry_equiv_pos_as_xyz
'x, y, z'
'-x, -y, -z'

loop_
_atom_site_label
_atom_site_type_symbol
_atom_site_fract_x
_atom_site_fract_y
_atom_site_fract_z
_atom_site_U_iso_or_equiv
_atom_site_adp_type
_atom_site_occupancy
_atom_site_symmetry_multiplicity
_atom_site_calc_flag
_atom_site_refinement_flags
C1 C 0.49512(14) 0.80823(11) 0.18610(10) 0.0370(3) Uani 1 1 d .
C2 C 0.56588(14) 0.77831(12) 0.07801(10) 0.0383(3) Uani 1 1 d .
C3 C 0.56199(16) 0.67205(13) 0.03241(11) 0.0463(3) Uani 1 1 d .
H3 H 0.5096 0.6191 0.0747 0.056 Uiso 1 1 calc R
C4 C 0.63281(18) 0.64638(16) -0.07117(12) 0.0573(4) Uani 1 1 d .
H4 H 0.6287 0.5761 -0.0981 0.069 Uiso 1 1 calc R
C5 C 0.7123(2) 0.72451(18) -0.13819(13) 0.0638(5) Uani 1 1 d .
H5 H 0.7616 0.7053 -0.2086 0.077 Uiso 1 1 calc R
C6 C 0.71677(18) 0.82699(17) -0.10000(12) 0.0582(4) Uani 1 1 d .
H6 H 0.7683 0.8787 -0.1449 0.070 Uiso 1 1 calc R
C7 C 0.64400(15) 0.85804(13) 0.00811(11) 0.0438(3) Uani 1 1 d .
C8 C 0.64549(16) 0.96527(14) 0.04538(12) 0.0500(4) Uani 1 1 d .
H8 H 0.6922 1.0179 -0.0013 0.060 Uiso 1 1 calc R
C9 C 0.57923(15) 0.99668(12) 0.15044(13) 0.0461(4) Uani 1 1 d .
C10 C 0.58464(19) 1.10627(14) 0.18772(16) 0.0611(5) Uani 1 1 d .
H10 H 0.6288 1.1594 0.1403 0.073 Uiso 1 1 calc R
C11 C 0.5272(2) 1.13487(15) 0.29024(17) 0.0677(5) Uani 1 1 d .
H11 H 0.5303 1.2076 0.3132 0.081 Uiso 1 1 calc R
C12 C 0.46226(18) 1.05381(16) 0.36276(15) 0.0633(5) Uani 1 1 d .
H12 H 0.4261 1.0727 0.4337 0.076 Uiso 1 1 calc R
C13 C 0.45161(16) 0.94878(14) 0.33075(13) 0.0519(4) Uani 1 1 d .
H13 H 0.4081 0.8972 0.3803 0.062 Uiso 1 1 calc R
C14 C 0.50580(14) 0.91591(12) 0.22257(11) 0.0401(3) Uani 1 1 d .
C15 C 0.24472(14) 0.77750(11) 0.31727(10) 0.0379(3) Uani 1 1 d .
C16 C 0.14924(14) 0.81803(12) 0.26105(11) 0.0412(3) Uani 1 1 d .
C17 C 0.19095(17) 0.80138(15) 0.15099(12) 0.0515(4) Uani 1 1 d .
H17 H 0.2863 0.7631 0.1137 0.062 Uiso 1 1 calc R
C18 C 0.0962(2) 0.83945(18) 0.09903(15) 0.0655(5) Uani 1 1 d .
H18 H 0.1267 0.8255 0.0274 0.079 Uiso 1 1 calc R
C19 C -0.0476(2) 0.8997(2) 0.15211(18) 0.0767(6) Uani 1 1 d .
H19 H -0.1101 0.9287 0.1152 0.092 Uiso 1 1 calc R
C20 C -0.0947(2) 0.91550(18) 0.25623(18) 0.0703(5) Uani 1 1 d .
H20 H -0.1908 0.9544 0.2907 0.084 Uiso 1 1 calc R
C21 C -0.00116(16) 0.87409(13) 0.31532(13) 0.0496(4) Uani 1 1 d .
C22 C -0.05130(16) 0.88409(13) 0.42315(14) 0.0545(4) Uani 1 1 d .
H22 H -0.1477 0.9220 0.4579 0.065 Uiso 1 1 calc R
C23 C 0.03748(16) 0.83943(12) 0.48112(12) 0.0463(4) Uani 1 1 d .
C24 C -0.01895(19) 0.84531(15) 0.59247(13) 0.0599(5) Uani 1 1 d .
H24 H -0.1165 0.8813 0.6267 0.072 Uiso 1 1 calc R
C25 C 0.0655(2) 0.80001(17) 0.64922(13) 0.0641(5) Uani 1 1 d .
H25 H 0.0258 0.8033 0.7218 0.077 Uiso 1 1 calc R
C26 C 0.2150(2) 0.74725(15) 0.59806(12) 0.0573(4) Uani 1 1 d .
H26 H 0.2733 0.7160 0.6374 0.069 Uiso 1 1 calc R
C27 C 0.27397(17) 0.74192(13) 0.49219(11) 0.0470(4) Uani 1 1 d .
H27 H 0.3733 0.7090 0.4605 0.056 Uiso 1 1 calc R
C28 C 0.18865(14) 0.78505(11) 0.42798(10) 0.0396(3) Uani 1 1 d .
C29 C 0.40577(14) 0.72774(12) 0.25972(10) 0.0366(3) Uani 1 1 d .
C30 C 0.46606(14) 0.61661(11) 0.27233(10) 0.0379(3) Uani 1 1 d .
C31 C 0.62890(15) 0.57129(13) 0.23061(11) 0.0440(3) Uani 1 1 d .
C32 C 0.72920(17) 0.63422(15) 0.24203(14) 0.0556(4) Uani 1 1 d .
H32 H 0.6947 0.7062 0.2764 0.067 Uiso 1 1 calc R
C33 C 0.8801(2) 0.5912(2) 0.20280(19) 0.0806(6) Uani 1 1 d .
H33 H 0.9459 0.6344 0.2111 0.097 Uiso 1 1 calc R
C34 C 0.9328(2) 0.4854(2) 0.15191(19) 0.0908(8) Uani 1 1 d .
H34 H 1.0342 0.4570 0.1252 0.109 Uiso 1 1 calc R
C35 C 0.8354(2) 0.4216(2) 0.14057(17) 0.0848(7) Uani 1 1 d .
H35 H 0.8710 0.3497 0.1059 0.102 Uiso 1 1 calc R
C36 C 0.68425(19) 0.46320(15) 0.18032(13) 0.0603(4) Uani 1 1 d .
H36 H 0.6192 0.4184 0.1733 0.072 Uiso 1 1 calc R
C37 C 0.37390(15) 0.53214(12) 0.33288(10) 0.0411(3) Uani 1 1 d .
C38 C 0.41862(19) 0.46232(13) 0.40543(12) 0.0524(4) Uani 1 1 d .
H38 H 0.5094 0.4647 0.4120 0.063 Uiso 1 1 calc R
C39 C 0.3302(2) 0.38936(15) 0.46800(14) 0.0686(5) Uani 1 1 d .
H39 H 0.3608 0.3445 0.5171 0.082 Uiso 1 1 calc R
C40 C 0.1976(2) 0.38307(17) 0.45776(15) 0.0735(6) Uani 1 1 d .
H40 H 0.1378 0.3346 0.5005 0.088 Uiso 1 1 calc R
C41 C 0.1528(2) 0.44869(16) 0.38396(16) 0.0668(5) Uani 1 1 d .
H41 H 0.0635 0.4435 0.3763 0.080 Uiso 1 1 calc R
C42 C 0.24080(16) 0.52234(13) 0.32125(12) 0.0494(4) Uani 1 1 d .
H42 H 0.2107 0.5655 0.2711 0.059 Uiso 1 1 calc R

loop_
_atom_site_aniso_label
_atom_site_aniso_U_11
_atom_site_aniso_U_22
_atom_site_aniso_U_33
_atom_site_aniso_U_23
_atom_site_aniso_U_13
_atom_site_aniso_U_12
C1 0.0262(6) 0.0410(7) 0.0405(7) 0.0027(5) -0.0088(5) -0.0040(5)
C2 0.0265(6) 0.0457(7) 0.0392(7) 0.0033(5) -0.0096(5) -0.0022(5)
C3 0.0410(8) 0.0528(8) 0.0415(7) 0.0002(6) -0.0105(6) -0.0068(6)
C4 0.0538(10) 0.0663(10) 0.0460(8) -0.0094(7) -0.0133(7) -0.0023(8)
C5 0.0555(10) 0.0858(13) 0.0377(8) -0.0027(8) -0.0056(7) -0.0022(9)
C6 0.0457(9) 0.0765(11) 0.0426(8) 0.0149(8) -0.0056(7) -0.0096(8)
C7 0.0315(7) 0.0537(8) 0.0434(8) 0.0103(6) -0.0121(6) -0.0044(6)
C8 0.0415(8) 0.0512(8) 0.0556(9) 0.0189(7) -0.0146(7) -0.0125(6)
C9 0.0339(7) 0.0417(7) 0.0625(9) 0.0068(6) -0.0179(6) -0.0053(6)
C10 0.0528(10) 0.0445(8) 0.0852(13) 0.0060(8) -0.0214(9) -0.0130(7)
C11 0.0542(10) 0.0486(9) 0.0991(15) -0.0181(9) -0.0225(10) -0.0095(8)
C12 0.0444(9) 0.0683(11) 0.0711(11) -0.0254(9) -0.0084(8) -0.0115(8)
C13 0.0377(8) 0.0579(9) 0.0545(9) -0.0090(7) -0.0051(6) -0.0135(7)
C14 0.0258(6) 0.0430(7) 0.0478(8) -0.0012(6) -0.0098(5) -0.0029(5)
C15 0.0298(7) 0.0352(6) 0.0432(7) -0.0007(5) -0.0045(5) -0.0079(5)
C16 0.0313(7) 0.0381(7) 0.0517(8) 0.0045(6) -0.0097(6) -0.0102(5)
C17 0.0377(8) 0.0639(10) 0.0536(9) 0.0072(7) -0.0145(7) -0.0149(7)
C18 0.0527(10) 0.0899(13) 0.0629(10) 0.0177(9) -0.0265(8) -0.0257(9)
C19 0.0517(11) 0.0968(15) 0.0892(15) 0.0214(12) -0.0381(10) -0.0096(10)
C20 0.0396(9) 0.0739(12) 0.0943(15) 0.0097(10) -0.0252(9) -0.0006(8)
C21 0.0325(7) 0.0436(8) 0.0688(10) 0.0054(7) -0.0132(7) -0.0069(6)
C22 0.0302(7) 0.0481(8) 0.0708(10) -0.0039(7) -0.0015(7) -0.0017(6)
C23 0.0355(7) 0.0380(7) 0.0539(8) -0.0050(6) 0.0013(6) -0.0101(6)
C24 0.0456(9) 0.0594(10) 0.0557(9) -0.0108(8) 0.0079(7) -0.0104(7)
C25 0.0640(11) 0.0717(11) 0.0420(8) -0.0079(8) 0.0037(8) -0.0175(9)
C26 0.0612(10) 0.0627(10) 0.0434(8) -0.0038(7) -0.0109(7) -0.0128(8)
C27 0.0415(8) 0.0500(8) 0.0428(8) -0.0051(6) -0.0058(6) -0.0074(6)
C28 0.0337(7) 0.0348(6) 0.0431(7) -0.0031(5) -0.0021(6) -0.0093(5)
C29 0.0292(6) 0.0442(7) 0.0336(6) -0.0034(5) -0.0062(5) -0.0076(5)
C30 0.0330(7) 0.0424(7) 0.0351(6) -0.0021(5) -0.0073(5) -0.0070(5)
C31 0.0353(7) 0.0490(8) 0.0389(7) 0.0050(6) -0.0056(6) -0.0018(6)
C32 0.0377(8) 0.0617(10) 0.0652(10) 0.0145(8) -0.0168(7) -0.0087(7)
C33 0.0378(9) 0.0937(15) 0.1059(17) 0.0306(13) -0.0227(10) -0.0126(9)
C34 0.0365(10) 0.1072(18) 0.0988(17) 0.0203(13) -0.0022(10) 0.0137(11)
C35 0.0626(13) 0.0814(14) 0.0777(13) -0.0066(11) -0.0023(10) 0.0248(11)
C36 0.0523(9) 0.0580(10) 0.0569(9) -0.0041(8) -0.0088(8) 0.0044(8)
C37 0.0381(7) 0.0392(7) 0.0386(7) -0.0052(5) -0.0028(5) -0.0081(5)
C38 0.0585(10) 0.0468(8) 0.0464(8) 0.0009(6) -0.0105(7) -0.0112(7)
C39 0.0869(14) 0.0526(10) 0.0549(10) 0.0087(8) -0.0077(9) -0.0199(9)
C40 0.0797(14) 0.0558(10) 0.0653(11) -0.0005(9) 0.0100(10) -0.0319(9)
C41 0.0533(10) 0.0591(10) 0.0775(12) -0.0178(9) 0.0001(9) -0.0245(8)
C42 0.0430(8) 0.0457(8) 0.0542(8) -0.0094(6) -0.0071(6) -0.0112(6)

loop_
_atom_type_symbol
_atom_type_description
_atom_type_scat_dispersion_real
_atom_type_scat_dispersion_imag
_atom_type_scat_source
C C 0.0033 0.0016 'International Tables Vol C Tables 4.2.6.8 and 6.1.1.4'
H H 0.0000 0.0000 'International Tables Vol C Tables 4.2.6.8 and 6.1.1.4'

loop_
_geom_angle_atom_site_label_1
_geom_angle_atom_site_label_2
_geom_angle_atom_site_label_3
_geom_angle
C14 C1 C2 118.91(12)
C14 C1 C29 120.66(11)
C2 C1 C29 120.40(12)
C1 C2 C3 123.75(12)
C1 C2 C7 119.83(13)
C3 C2 C7 116.41(12)
C4 C3 C2 121.77(15)
C4 C3 H3 119.1
C2 C3 H3 119.1
C3 C4 C5 121.01(16)
C3 C4 H4 119.5
C5 C4 H4 119.5
C6 C5 C4 119.77(15)
C6 C5 H5 120.1
C4 C5 H5 120.1
C5 C6 C7 121.32(15)
C5 C6 H6 119.3
C7 C6 H6 119.3
C8 C7 C6 120.56(14)
C8 C7 C2 119.75(13)
C6 C7 C2 119.67(14)
C7 C8 C9 121.87(13)
C7 C8 H8 119.1
C9 C8 H8 119.1
C8 C9 C10 121.11(15)
C8 C9 C14 119.18(13)
C10 C9 C14 119.70(14)
C11 C10 C9 121.37(16)
C11 C10 H10 119.3
C9 C10 H10 119.3
C10 C11 C12 119.58(15)
C10 C11 H11 120.2
C12 C11 H11 120.2
C13 C12 C11 121.23(17)
C13 C12 H12 119.4
C11 C12 H12 119.4
C12 C13 C14 121.38(16)
C12 C13 H13 119.3
C14 C13 H13 119.3
C1 C14 C13 123.08(13)
C1 C14 C9 120.30(13)
C13 C14 C9 116.57(13)
C16 C15 C28 119.46(12)
C16 C15 C29 120.10(12)
C28 C15 C29 120.44(12)
C15 C16 C17 123.26(13)
C15 C16 C21 120.14(13)
C17 C16 C21 116.52(13)
C18 C17 C16 122.11(16)
C18 C17 H17 118.9
C16 C17 H17 118.9
C17 C18 C19 120.73(18)
C17 C18 H18 119.6
C19 C18 H18 119.6
C20 C19 C18 119.96(17)
C20 C19 H19 120.0
C18 C19 H19 120.0
C19 C20 C21 121.64(17)
C19 C20 H20 119.2
C21 C20 H20 119.2
C22 C21 C20 122.05(15)
C22 C21 C16 119.04(14)
C20 C21 C16 118.89(16)
C21 C22 C23 122.19(13)
C21 C22 H22 118.9
C23 C22 H22 118.9
C22 C23 C24 121.21(14)
C22 C23 C28 119.40(14)
C24 C23 C28 119.39(15)
C25 C24 C23 121.55(15)
C25 C24 H24 119.2
C23 C24 H24 119.2
C24 C25 C26 119.74(15)
C24 C25 H25 120.1
C26 C25 H25 120.1
C27 C26 C25 120.60(17)
C27 C26 H26 119.7
C25 C26 H26 119.7
C26 C27 C28 122.17(14)
C26 C27 H27 118.9
C28 C27 H27 118.9
C15 C28 C27 123.89(12)
C15 C28 C23 119.61(13)
C27 C28 C23 116.49(13)
C30 C29 C15 121.80(12)
C30 C29 C1 121.91(11)
C15 C29 C1 116.28(11)
C29 C30 C37 121.94(12)
C29 C30 C31 122.70(12)
C37 C30 C31 115.32(12)
C32 C31 C36 117.98(15)
C32 C31 C30 121.45(13)
C36 C31 C30 120.56(14)
C33 C32 C31 120.85(18)
C33 C32 H32 119.6
C31 C32 H32 119.6
C34 C33 C32 120.4(2)
C34 C33 H33 119.8
C32 C33 H33 119.8
C33 C34 C35 119.62(18)
C33 C34 H34 120.2
C35 C34 H34 120.2
C34 C35 C36 120.5(2)
C34 C35 H35 119.7
C36 C35 H35 119.7
C35 C36 C31 120.63(19)
C35 C36 H36 119.7
C31 C36 H36 119.7
C38 C37 C42 118.13(14)
C38 C37 C30 119.81(13)
C42 C37 C30 122.04(13)
C39 C38 C37 121.03(17)
C39 C38 H38 119.5
C37 C38 H38 119.5
C40 C39 C38 120.15(18)
C40 C39 H39 119.9
C38 C39 H39 119.9
C39 C40 C41 119.97(16)
C39 C40 H40 120.0
C41 C40 H40 120.0
C40 C41 C42 120.13(18)
C40 C41 H41 119.9
C42 C41 H41 119.9
C41 C42 C37 120.51(17)
C41 C42 H42 119.7
C37 C42 H42 119.7

loop_
_geom_bond_atom_site_label_1
_geom_bond_atom_site_label_2
_geom_bond_distance
C1 C14 1.4120(19)
C1 C2 1.4232(18)
C1 C29 1.5108(18)
C2 C3 1.430(2)
C2 C7 1.4328(19)
C3 C4 1.360(2)
C3 H3 0.9300
C4 C5 1.408(3)
C4 H4 0.9300
C5 C6 1.345(3)
C5 H5 0.9300
C6 C7 1.428(2)
C6 H6 0.9300
C7 C8 1.381(2)
C8 C9 1.387(2)
C8 H8 0.9300
C9 C10 1.419(2)
C9 C14 1.437(2)
C10 C11 1.346(3)
C10 H10 0.9300
C11 C12 1.412(3)
C11 H11 0.9300
C12 C13 1.358(2)
C12 H12 0.9300
C13 C14 1.429(2)
C13 H13 0.9300
C15 C16 1.410(2)
C15 C28 1.4182(18)
C15 C29 1.5104(17)
C16 C17 1.426(2)
C16 C21 1.440(2)
C17 C18 1.355(2)
C17 H17 0.9300
C18 C19 1.404(3)
C18 H18 0.9300
C19 C20 1.343(3)
C19 H19 0.9300
C20 C21 1.427(2)
C20 H20 0.9300
C21 C22 1.383(2)
C22 C23 1.387(2)
C22 H22 0.9300
C23 C24 1.426(2)
C23 C28 1.4375(19)
C24 C25 1.345(3)
C24 H24 0.9300
C25 C26 1.415(2)
C25 H25 0.9300
C26 C27 1.357(2)
C26 H26 0.9300
C27 C28 1.425(2)
C27 H27 0.9300
C29 C30 1.3545(19)
C30 C37 1.4916(19)
C30 C31 1.4930(18)
C31 C32 1.387(2)
C31 C36 1.390(2)
C32 C33 1.386(2)
C32 H32 0.9300
C33 C34 1.368(3)
C33 H33 0.9300
C34 C35 1.370(3)
C34 H34 0.9300
C35 C36 1.385(3)
C35 H35 0.9300
C36 H36 0.9300
C37 C38 1.391(2)
C37 C42 1.393(2)
C38 C39 1.383(2)
C38 H38 0.9300
C39 C40 1.369(3)
C39 H39 0.9300
C40 C41 1.381(3)
C40 H40 0.9300
C41 C42 1.387(2)
C41 H41 0.9300
C42 H42 0.9300

loop_
_geom_torsion_atom_site_label_1
_geom_torsion_atom_site_label_2
_geom_torsion_atom_site_label_3
_geom_torsion_atom_site_label_4
_geom_torsion
C14 C1 C2 C3 -179.76(12)
C29 C1 C2 C3 -1.82(19)
C14 C1 C2 C7 -1.09(18)
C29 C1 C2 C7 176.84(11)
C1 C2 C3 C4 -179.18(13)
C7 C2 C3 C4 2.1(2)
C2 C3 C4 C5 -0.5(2)
C3 C4 C5 C6 -1.1(3)
C4 C5 C6 C7 0.9(3)
C5 C6 C7 C8 -177.80(15)
C5 C6 C7 C2 0.7(2)
C1 C2 C7 C8 -2.40(19)
C3 C2 C7 C8 176.36(12)
C1 C2 C7 C6 179.05(12)
C3 C2 C7 C6 -2.19(19)
C6 C7 C8 C9 -178.22(13)
C2 C7 C8 C9 3.2(2)
C7 C8 C9 C10 178.60(14)
C7 C8 C9 C14 -0.5(2)
C8 C9 C10 C11 -176.53(15)
C14 C9 C10 C11 2.6(2)
C9 C10 C11 C12 1.0(3)
C10 C11 C12 C13 -2.4(3)
C11 C12 C13 C14 0.1(3)
C2 C1 C14 C13 -173.53(12)
C29 C1 C14 C13 8.5(2)
C2 C1 C14 C9 3.79(19)
C29 C1 C14 C9 -174.14(11)
C12 C13 C14 C1 -179.17(14)
C12 C13 C14 C9 3.4(2)
C8 C9 C14 C1 -3.04(19)
C10 C9 C14 C1 177.80(13)
C8 C9 C14 C13 174.44(13)
C10 C9 C14 C13 -4.7(2)
C28 C15 C16 C17 -172.22(12)
C29 C15 C16 C17 8.5(2)
C28 C15 C16 C21 4.39(19)
C29 C15 C16 C21 -174.93(12)
C15 C16 C17 C18 178.84(15)
C21 C16 C17 C18 2.1(2)
C16 C17 C18 C19 1.4(3)
C17 C18 C19 C20 -3.1(3)
C18 C19 C20 C21 1.1(3)
C19 C20 C21 C22 -176.27(18)
C19 C20 C21 C16 2.4(3)
C15 C16 C21 C22 -2.0(2)
C17 C16 C21 C22 174.81(13)
C15 C16 C21 C20 179.25(14)
C17 C16 C21 C20 -3.9(2)
C20 C21 C22 C23 177.14(15)
C16 C21 C22 C23 -1.6(2)
C21 C22 C23 C24 -176.63(14)
C21 C22 C23 C28 2.6(2)
C22 C23 C24 C25 178.55(15)
C28 C23 C24 C25 -0.7(2)
C23 C24 C25 C26 1.4(3)
C24 C25 C26 C27 0.0(3)
C25 C26 C27 C28 -2.1(2)
C16 C15 C28 C27 177.06(12)
C29 C15 C28 C27 -3.62(19)
C16 C15 C28 C23 -3.29(19)
C29 C15 C28 C23 176.03(11)
C26 C27 C28 C15 -177.74(13)
C26 C27 C28 C23 2.6(2)
C22 C23 C28 C15 -0.2(2)
C24 C23 C28 C15 179.11(12)
C22 C23 C28 C27 179.50(13)
C24 C23 C28 C27 -1.21(19)
C16 C15 C29 C30 -118.98(14)
C28 C15 C29 C30 61.71(17)
C16 C15 C29 C1 60.10(16)
C28 C15 C29 C1 -119.22(13)
C14 C1 C29 C30 -123.79(14)
C2 C1 C29 C30 58.32(17)
C14 C1 C29 C15 57.14(16)
C2 C1 C29 C15 -120.75(13)
C15 C29 C30 C37 7.92(19)
C1 C29 C30 C37 -171.10(12)
C15 C29 C30 C31 -169.61(12)
C1 C29 C30 C31 11.37(19)
C29 C30 C31 C32 44.9(2)
C37 C30 C31 C32 -132.76(14)
C29 C30 C31 C36 -136.09(15)
C37 C30 C31 C36 46.23(18)
C36 C31 C32 C33 1.1(2)
C30 C31 C32 C33 -179.92(15)
C31 C32 C33 C34 0.0(3)
C32 C33 C34 C35 -0.5(3)
C33 C34 C35 C36 -0.1(4)
C34 C35 C36 C31 1.2(3)
C32 C31 C36 C35 -1.7(2)
C30 C31 C36 C35 179.30(16)
C29 C30 C37 C38 -134.08(14)
C31 C30 C37 C38 43.62(16)
C29 C30 C37 C42 44.27(19)
C31 C30 C37 C42 -138.03(14)
C42 C37 C38 C39 -3.1(2)
C30 C37 C38 C39 175.28(14)
C37 C38 C39 C40 1.4(3)
C38 C39 C40 C41 0.8(3)
C39 C40 C41 C42 -1.0(3)
C40 C41 C42 C37 -0.9(2)
C38 C37 C42 C41 2.9(2)
C30 C37 C42 C41 -175.50(13)
